data_4113533
loop_
_publ_author_name
'Tomoaki Hamada'
'Kei Manabe'
'Shunpei Ishikawa'
'Satoshi Nagayama'
'Motoo Shiro'
'Sh\=u Kobayashi'

_publ_section_title
;
 Catalytic Asymmetric Aldol Reactions in Aqueous Media Using Chiral
 Bis-pyridino-18-crown-6-Rare Earth Metal Triflate Complexes
;
_journal_name_full 'Journal of the American Chemical Society'
_journal_page_first 2989
_journal_page_last 2996
_journal_paper_doi 10.1021/ja028698z
_journal_volume 125
_journal_year 2003
_chemical_formula_sum 'C36 H51 N9 O27 Pr2'
_chemical_formula_weight 1323.66
_space_group_IT_number 18
_symmetry_cell_setting orthorhombic
_symmetry_Int_Tables_number 18
_symmetry_space_group_name_Hall 'P 2 2ab'
_symmetry_space_group_name_H-M 'P 21 21 2'
_cell_angle_alpha 90
_cell_angle_beta 90
_cell_angle_gamma 90
_cell_formula_units_Z 4
_cell_length_a 33.465(1)
_cell_length_b 11.6756(4)
_cell_length_c 12.9318(7)
_cell_measurement_reflns_used 34960
_cell_measurement_temperature 103.2
_cell_measurement_theta_max 24.4
_cell_measurement_theta_min 2.4
_cell_volume 5052.8(4)
_computing_cell_refinement PROCESS-AUTO
_computing_data_collection PROCESS-AUTO
_computing_data_reduction 'teXsan Ver. 1.10'
_computing_publication_material 'teXsan Ver. 1.10'
_computing_structure_refinement 'teXsan Ver. 1.10'
_computing_structure_solution 'DIRDIF92 (PATTY)'
_diffrn_measured_fraction_theta_full 0.9989
_diffrn_measured_fraction_theta_max 0.9989
_diffrn_measurement_device_type 'Rigaku RAXIS-RAPID Imaging Plate'
_diffrn_measurement_method \w
_diffrn_radiation_type 'Mo K\a'
_diffrn_radiation_wavelength 0.7107
_diffrn_reflns_av_R_equivalents 0.105
_diffrn_reflns_limit_h_max 46
_diffrn_reflns_limit_h_min 0
_diffrn_reflns_limit_k_max 16
_diffrn_reflns_limit_k_min 0
_diffrn_reflns_limit_l_max 18
_diffrn_reflns_limit_l_min -18
_diffrn_reflns_number 59004
_diffrn_reflns_theta_full 30.00
_diffrn_reflns_theta_max 30.00
_exptl_absorpt_coefficient_mu 1.997
_exptl_absorpt_correction_T_max 0.819
_exptl_absorpt_correction_T_min 0.563
_exptl_absorpt_correction_type multi-scan
_exptl_absorpt_process_details '(Higashi, 1995)'
_exptl_crystal_colour colorless
_exptl_crystal_density_diffrn 1.740
_exptl_crystal_description needle
_exptl_crystal_size_max 0.300
_exptl_crystal_size_mid 0.100
_exptl_crystal_size_min 0.100
_refine_diff_density_max 2.32
_refine_diff_density_min -2.75
_refine_ls_extinction_method none
_refine_ls_goodness_of_fit_ref 1.079
_refine_ls_hydrogen_treatment noref
_refine_ls_number_parameters 587
_refine_ls_number_reflns 8108
_refine_ls_R_factor_gt 0.0510
_refine_ls_shift/su_max 0.2267
_refine_ls_structure_factor_coef Fsqd
_refine_ls_weighting_details 'w = 1/[\s^2^(Fo^2^) + (0.01800(Max(Fo^2^,0) + 2Fc^2^)/3)^2^]'
_refine_ls_weighting_scheme calc
_refine_ls_wR_factor_ref 0.0912
_reflns_number_gt 4055
_reflns_number_total 8118
_reflns_threshold_expression F^2^>2.0\s(F^2^)
_cod_data_source_file ja028698zsi20030105_093047_4.cif
_cod_data_source_block RGK686raplt_Tokyo_Univ._(P
_cod_original_cell_volume 5052.8(8)
_cod_original_sg_symbol_H-M 'P 21 21 2 '
_cod_original_formula_sum 'C36 H51 N9 O27 Pr2 '
_cod_database_code 4113533

loop_
_symmetry_equiv_pos_as_xyz
x,y,z
-x,-y,z
1/2+x,1/2-y,-z
1/2-x,1/2+y,-z

loop_
_atom_site_label
_atom_site_type_symbol
_atom_site_fract_x
_atom_site_fract_y
_atom_site_fract_z
_atom_site_U_iso_or_equiv
_atom_site_adp_type
_atom_site_occupancy
_atom_site_calc_flag
_atom_site_refinement_flags
Pr(1) Pr 0.24875(2) 0.18423(4) -0.24214(7) 0.0211(1) Uani 1.00 d .
Pr(2) Pr 0.0000 0.5000 0.62888(8) 0.0203(3) Uani 1.00 d S
Pr(3) Pr 0.0000 0.0000 0.14241(7) 0.0168(2) Uani 1.00 d S
O(1) O 0.2729(3) 0.1378(8) -0.4210(7) 0.044(3) Uani 1.00 d .
O(2) O 0.3217(2) 0.2217(7) -0.2881(6) 0.025(2) Uani 1.00 d .
O(3) O 0.2241(2) 0.1639(8) -0.0593(6) 0.031(2) Uani 1.00 d .
O(4) O 0.1755(2) 0.2284(7) -0.2029(6) 0.022(2) Uani 1.00 d .
O(5) O 0.1238(3) 0.2556(7) -0.6418(7) 0.037(3) Uani 1.00 d .
O(6) O 0.3766(2) 0.2770(8) 0.1526(7) 0.041(3) Uani 1.00 d .
O(7) O 0.2214(2) -0.0174(7) -0.2777(8) 0.045(3) Uani 1.00 d .
O(8) O 0.2766(2) -0.0103(8) -0.1874(7) 0.039(3) Uani 1.00 d .
O(9) O 0.2531(3) -0.1746(6) -0.241(1) 0.066(3) Uani 1.00 d .
O(10) O 0.2638(2) 0.3878(7) -0.1756(6) 0.022(2) Uani 1.00 d .
O(11) O 0.2364(2) 0.3812(7) -0.3280(6) 0.020(2) Uani 1.00 d .
O(12) O 0.2480(4) 0.5461(4) -0.2538(8) 0.038(2) Uani 1.00 d .
O(13) O -0.0065(3) 0.3902(5) 0.7988(5) 0.040(2) Uani 1.00 d .
O(14) O 0.0139(2) 0.3958(6) 0.4554(6) 0.034(2) Uani 1.00 d .
O(15) O 0.0612(3) -0.0510(8) 0.6465(9) 0.058(3) Uiso 1.00 d .
O(16) O 0.0726(2) 0.4450(8) 0.6639(9) 0.060(3) Uani 1.00 d .
O(17) O 0.0626(2) 0.6181(8) 0.5932(8) 0.061(3) Uani 1.00 d .
O(18) O 0.1237(2) 0.5446(9) 0.6338(9) 0.075(4) Uani 1.00 d .
O(19) O -0.0217(3) 0.1979(8) 0.2239(7) 0.058(3) Uani 1.00 d .
O(20) O -0.0294(2) 0.1786(8) 0.0564(6) 0.034(2) Uani 1.00 d .
O(21) O -0.0454(3) 0.3446(7) 0.1289(8) 0.057(3) Uani 1.00 d .
O(22) O -0.0406(3) -0.0291(7) 0.3082(7) 0.061(3) Uani 1.00 d .
O(23) O -0.0783(3) 0.0328(9) 0.1718(6) 0.057(4) Uani 1.00 d .
O(24) O -0.1054(2) 0.0040(9) 0.3345(7) 0.070(3) Uani 1.00 d .
O(25) O 0.0481(5) 0.079(1) -0.002(1) 0.0462 Uiso 0.50 d G
O(25') O 0.0317(5) 0.042(1) -0.028(1) 0.0661 Uiso 0.50 d G
O(26) O 0.0485(5) 0.174(1) 0.1424(9) 0.0462 Uiso 0.50 d G
O(26') O 0.0481(6) 0.172(2) 0.084(1) 0.0661 Uiso 0.50 d G
O(27) O 0.0827(4) 0.235(1) 0.012(1) 0.0462 Uiso 0.50 d G
O(27') O 0.0695(5) 0.184(1) -0.074(1) 0.0661 Uiso 0.50 d G
N(1) N 0.1956(3) 0.1831(9) -0.3923(8) 0.030(3) Uani 1.00 d .
N(2) N 0.3013(3) 0.1958(9) -0.0929(7) 0.024(3) Uani 1.00 d .
N(3) N 0.2507(4) -0.0712(7) -0.2354(9) 0.036(2) Uiso 1.00 d .
N(4) N 0.2486(4) 0.4411(6) -0.253(1) 0.031(2) Uani 1.00 d .
N(5) N 0.0141(3) 0.2767(8) 0.6287(8) 0.044(4) Uani 1.00 d .
N(6) N 0.0865(3) 0.530(2) 0.6295(9) 0.101(6) Uani 1.00 d .
N(7) N -0.0767(3) 0.006(1) 0.267(1) 0.066(4) Uani 1.00 d .
N(8) N -0.0309(3) 0.2440(8) 0.1359(9) 0.039(3) Uani 1.00 d .
N(9) N 0.0598(3) 0.1626(8) 0.0508(8) 0.0462 Uiso 0.50 d G
N(9') N 0.0498(3) 0.1326(10) -0.0060(9) 0.0661 Uiso 0.50 d G
C(1) C 0.1599(4) 0.235(1) -0.382(1) 0.029(4) Uani 1.00 d .
C(2) C 0.1356(4) 0.254(1) -0.465(1) 0.037(4) Uani 1.00 d .
C(3) C 0.1472(4) 0.229(1) -0.563(1) 0.030(4) Uani 1.00 d .
C(4) C 0.1845(4) 0.176(2) -0.575(1) 0.052(5) Uani 1.00 d .
C(5) C 0.2065(3) 0.152(1) -0.488(1) 0.043(4) Uani 1.00 d .
C(6) C 0.2453(4) 0.090(1) -0.499(1) 0.058(5) Uani 1.00 d .
C(7) C 0.3148(4) 0.131(1) -0.447(1) 0.047(4) Uani 1.00 d .
C(8) C 0.3350(4) 0.223(1) -0.392(1) 0.032(4) Uani 1.00 d .
C(9) C 0.3507(3) 0.265(1) -0.219(1) 0.032(4) Uani 1.00 d .
C(10) C 0.3387(4) 0.242(1) -0.107(1) 0.026(4) Uani 1.00 d .
C(11) C 0.3644(4) 0.267(1) -0.0286(9) 0.027(4) Uani 1.00 d .
C(12) C 0.3527(4) 0.246(1) 0.072(1) 0.034(4) Uani 1.00 d .
C(13) C 0.3157(3) 0.200(1) 0.0901(9) 0.030(3) Uani 1.00 d .
C(14) C 0.2909(4) 0.176(1) 0.0063(9) 0.030(3) Uani 1.00 d .
C(15) C 0.2511(4) 0.127(1) 0.0224(9) 0.038(4) Uani 1.00 d .
C(16) C 0.1818(4) 0.156(1) -0.031(1) 0.058(5) Uani 1.00 d .
C(17) C 0.1628(4) 0.250(1) -0.095(1) 0.034(4) Uani 1.00 d .
C(18) C 0.1481(4) 0.271(1) -0.276(1) 0.032(4) Uani 1.00 d .
C(19) C 0.1365(4) 0.234(1) -0.748(1) 0.057(5) Uani 1.00 d .
C(20) C 0.3300(4) 0.006(2) -0.417(1) 0.068(5) Uani 1.00 d .
C(21) C 0.3260(3) 0.340(1) -0.4414(10) 0.041(4) Uani 1.00 d .
C(22) C 0.3607(8) 0.283(2) 0.252(2) 0.046(7) Uiso 0.50 d P
C(22') C 0.4087(8) 0.340(2) 0.139(2) 0.058(7) Uiso 0.50 d P
C(23) C 0.1659(4) 0.042(1) -0.049(1) 0.085(6) Uani 1.00 d .
C(24) C 0.1713(4) 0.372(1) -0.062(1) 0.048(4) Uani 1.00 d .
C(25) C 0.0255(3) 0.2216(9) 0.5466(9) 0.030(3) Uiso 1.00 d .
C(26) C 0.0422(4) 0.1088(10) 0.5394(10) 0.037(3) Uiso 1.00 d .
C(27) C 0.0441(3) 0.059(1) 0.638(1) 0.043(3) Uiso 1.00 d .
C(28) C 0.0402(6) 0.110(2) 0.727(2) 0.018(4) Uiso 0.50 d P
C(28') C 0.0185(6) 0.106(2) 0.725(2) 0.029(5) Uiso 0.50 d P
C(29) C 0.0256(6) 0.220(2) 0.720(2) 0.017(4) Uiso 0.50 d P
C(29') C 0.0058(7) 0.215(2) 0.714(2) 0.029(5) Uiso 0.50 d P
C(30) C 0.0195(8) 0.280(2) 0.813(2) 0.045(7) Uiso 0.50 d P
C(30') C -0.0159(7) 0.267(2) 0.801(2) 0.027(5) Uiso 0.50 d P
C(31) C -0.0153(3) 0.447(1) 0.8983(10) 0.039(3) Uiso 1.00 d .
C(32) C 0.0172(3) 0.4563(8) 0.3549(9) 0.026(2) Uiso 1.00 d .
C(33) C 0.0216(4) 0.273(1) 0.437(1) 0.043(3) Uiso 1.00 d .
C(34) C 0.0777(4) -0.103(1) 0.553(1) 0.073(5) Uiso 1.00 d .
C(35) C -0.0596(3) 0.482(1) 0.9023(9) 0.041(3) Uiso 1.00 d .
C(36) C 0.0590(3) 0.512(1) 0.3445(8) 0.035(3) Uiso 1.00 d .
H(2) H 0.1098 0.2850 -0.4546 0.0442 Uiso 1.00 calc .
H(4) H 0.1943 0.1556 -0.6422 0.0629 Uiso 1.00 calc .
H(6a) H 0.2554 0.0989 -0.5665 0.0671 Uiso 1.00 calc .
H(6b) H 0.2407 0.0100 -0.4859 0.0671 Uiso 1.00 calc .
H(7) H 0.3179 0.1420 -0.5191 0.0569 Uiso 1.00 calc .
H(8) H 0.3630 0.2093 -0.3938 0.0376 Uiso 1.00 calc .
H(9a) H 0.3757 0.2296 -0.2318 0.0388 Uiso 1.00 calc .
H(9b) H 0.3532 0.3456 -0.2280 0.0388 Uiso 1.00 calc .
H(11) H 0.3900 0.2986 -0.0430 0.0317 Uiso 1.00 calc .
H(13) H 0.3071 0.1848 0.1585 0.0363 Uiso 1.00 calc .
H(15a) H 0.2412 0.1524 0.0875 0.0465 Uiso 1.00 calc .
H(15b) H 0.2529 0.0459 0.0226 0.0465 Uiso 1.00 calc .
H(16) H 0.1789 0.1745 0.0407 0.0698 Uiso 1.00 calc .
H(17) H 0.1347 0.2396 -0.0918 0.0400 Uiso 1.00 calc .
H(18a) H 0.1223 0.2418 -0.2612 0.0376 Uiso 1.00 calc .
H(18b) H 0.1477 0.3522 -0.2729 0.0376 Uiso 1.00 calc .
H(19a) H 0.1407 0.1539 -0.7573 0.0677 Uiso 1.00 calc .
H(19b) H 0.1163 0.2593 -0.7944 0.0677 Uiso 1.00 calc .
H(19c) H 0.1606 0.2738 -0.7615 0.0677 Uiso 1.00 calc .
H(20a) H 0.3273 -0.0050 -0.3442 0.0815 Uiso 1.00 calc .
H(20b) H 0.3144 -0.0498 -0.4520 0.0815 Uiso 1.00 calc .
H(20c) H 0.3572 -0.0021 -0.4358 0.0815 Uiso 1.00 calc .
H(21a) H 0.3395 0.3980 -0.4038 0.0490 Uiso 1.00 calc .
H(21b) H 0.3349 0.3398 -0.5110 0.0490 Uiso 1.00 calc .
H(21c) H 0.2981 0.3535 -0.4394 0.0490 Uiso 1.00 calc .
H(22a) H 0.3556 0.3612 0.2695 0.0546 Uiso 0.50 calc P
H(22b) H 0.3364 0.2413 0.2553 0.0546 Uiso 0.50 calc P
H(22c) H 0.3792 0.2521 0.3003 0.0546 Uiso 0.50 calc P
H(22'c) H 0.4027 0.4173 0.1524 0.0664 Uiso 0.50 calc P
H(22'a) H 0.4290 0.3141 0.1852 0.0664 Uiso 0.50 calc P
H(22'b) H 0.4178 0.3312 0.0698 0.0664 Uiso 0.50 calc P
H(23a) H 0.1386 0.0391 -0.0312 0.1009 Uiso 1.00 calc .
H(23b) H 0.1690 0.0229 -0.1205 0.1009 Uiso 1.00 calc .
H(23c) H 0.1804 -0.0123 -0.0086 0.1009 Uiso 1.00 calc .
H(24a) H 0.1994 0.3851 -0.0634 0.0580 Uiso 1.00 calc .
H(24b) H 0.1586 0.4235 -0.1084 0.0580 Uiso 1.00 calc .
H(24c) H 0.1616 0.3842 0.0060 0.0580 Uiso 1.00 calc .
O(13*) O 0.0065(3) 0.6098(5) 0.7988(5) 0.040(2) Uani 1.00 d .
O(14*) O -0.0139(2) 0.6042(6) 0.4554(6) 0.034(2) Uani 1.00 d .
O(16*) O -0.0726(2) 0.5550(8) 0.6639(9) 0.060(3) Uani 1.00 d .
O(17*) O -0.0626(2) 0.3819(8) 0.5932(8) 0.061(3) Uani 1.00 d .
N(5*) N -0.0141(3) 0.7233(8) 0.6287(8) 0.044(4) Uani 1.00 d .
O(19*) O 0.0217(3) -0.1979(8) 0.2239(7) 0.058(3) Uani 1.00 d .
O(20*) O 0.0294(2) -0.1786(8) 0.0564(6) 0.034(2) Uani 1.00 d .
O(22*) O 0.0406(3) 0.0291(7) 0.3082(7) 0.061(3) Uani 1.00 d .
O(23*) O 0.0783(3) -0.0328(9) 0.1718(6) 0.057(4) Uani 1.00 d .
O(25*) O -0.0481(5) -0.079(1) -0.002(1) 0.0462 Uiso 0.50 d P
O(25'*) O -0.0317(5) -0.042(1) -0.028(1) 0.0661 Uiso 0.50 d P
O(26*) O -0.0485(5) -0.174(1) 0.1424(9) 0.0462 Uiso 0.50 d P
O(26'*) O -0.0481(6) -0.172(2) 0.084(1) 0.0661 Uiso 0.50 d P
C(31*) C 0.0153(3) 0.553(1) 0.8983(10) 0.039(3) Uiso 1.00 d .
C(32*) C -0.0172(3) 0.5437(8) 0.3549(9) 0.026(2) Uiso 1.00 d .
C(30*) C -0.0195(8) 0.720(2) 0.813(2) 0.045(7) Uiso 0.50 d P
C(30'*) C 0.0159(7) 0.733(2) 0.801(2) 0.027(5) Uiso 0.50 d P
C(33*) C -0.0216(4) 0.727(1) 0.437(1) 0.043(3) Uiso 1.00 d .
N(6*) N -0.0865(3) 0.470(2) 0.6295(9) 0.101(6) Uani 1.00 d .
C(25*) C -0.0255(3) 0.7784(9) 0.5466(9) 0.030(3) Uiso 1.00 d .
C(29*) C -0.0256(6) 0.780(2) 0.720(2) 0.017(4) Uiso 0.50 d P
C(29'*) C -0.0058(7) 0.785(2) 0.714(2) 0.029(5) Uiso 0.50 d P
N(8*) N 0.0309(3) -0.2440(8) 0.1359(9) 0.039(3) Uani 1.00 d .
N(7*) N 0.0767(3) -0.006(1) 0.267(1) 0.066(4) Uani 1.00 d .
O(27'*) O -0.0695(5) -0.184(1) -0.074(1) 0.0661 Uiso 0.50 d P
N(9*) N -0.0598(3) -0.1626(8) 0.0508(8) 0.0462 Uiso 0.50 d P
N(9'*) N -0.0498(3) -0.1326(10) -0.0060(9) 0.0661 Uiso 0.50 d P
O(27*) O -0.0827(4) -0.235(1) 0.012(1) 0.0462 Uiso 0.50 d P
C(35*) C 0.0596(3) 0.518(1) 0.9023(9) 0.041(3) Uiso 1.00 d .
C(36*) C -0.0590(3) 0.488(1) 0.3445(8) 0.035(3) Uiso 1.00 d .
O(18*) O -0.1237(2) 0.4554(9) 0.6338(9) 0.075(4) Uani 1.00 d .
C(26*) C -0.0422(4) 0.8912(10) 0.5394(10) 0.037(3) Uiso 1.00 d .
C(28*) C -0.0402(6) 0.890(2) 0.727(2) 0.018(4) Uiso 0.50 d P
C(28'*) C -0.0185(6) 0.894(2) 0.725(2) 0.029(5) Uiso 0.50 d P
O(21*) O 0.0454(3) -0.3446(7) 0.1289(8) 0.057(3) Uani 1.00 d .
O(24*) O 0.1054(2) -0.0040(9) 0.3345(7) 0.070(3) Uani 1.00 d .
C(27*) C -0.0441(3) 0.941(1) 0.638(1) 0.043(3) Uiso 1.00 d .
O(15*) O -0.0612(3) 1.0510(8) 0.6465(9) 0.058(3) Uiso 1.00 d .
C(34*) C -0.0777(4) 1.103(1) 0.553(1) 0.073(5) Uiso 1.00 d .

loop_
_atom_site_aniso_label
_atom_site_aniso_U_11
_atom_site_aniso_U_22
_atom_site_aniso_U_33
_atom_site_aniso_U_12
_atom_site_aniso_U_13
_atom_site_aniso_U_23
Pr(1) 0.0175(2) 0.0131(2) 0.0327(4) -0.0007(5) 0.0023(3) -0.0009(4)
Pr(2) 0.0168(5) 0.0125(5) 0.0316(6) 0.0011(5) 0.0000 0.0000
Pr(3) 0.0160(5) 0.0199(5) 0.0145(4) 0.0001(5) 0.0000 0.0000
O(1) 0.029(5) 0.054(6) 0.050(6) 0.018(5) 0.004(5) -0.026(5)
O(2) 0.027(5) 0.025(5) 0.024(5) 0.004(4) -0.001(4) -0.006(4)
O(3) 0.018(4) 0.047(6) 0.028(5) -0.002(4) 0.006(4) 0.020(5)
O(4) 0.011(4) 0.017(5) 0.039(6) -0.003(4) 0.002(4) 0.000(4)
O(5) 0.039(6) 0.046(5) 0.028(5) -0.005(4) 0.015(4) -0.006(5)
O(6) 0.025(5) 0.068(7) 0.031(5) 0.007(5) -0.008(4) -0.004(5)
O(7) 0.027(4) 0.023(5) 0.084(7) 0.003(4) 0.003(5) 0.009(6)
O(8) 0.033(4) 0.022(5) 0.062(6) 0.008(5) 0.008(4) 0.009(6)
O(9) 0.061(5) 0.019(3) 0.119(8) 0.008(7) 0.038(8) -0.001(8)
O(10) 0.035(5) 0.015(5) 0.017(5) -0.002(4) 0.003(4) 0.005(4)
O(11) 0.024(5) 0.019(5) 0.017(4) 0.002(4) -0.005(4) -0.004(4)
O(12) 0.086(5) 0.006(2) 0.023(4) 0.015(6) 0.006(7) -0.002(5)
O(13) 0.081(7) 0.014(3) 0.025(4) 0.001(4) 0.010(5) 0.001(3)
O(14) 0.056(6) 0.020(4) 0.027(5) 0.003(4) 0.006(4) 0.002(4)
O(16) 0.009(4) 0.047(6) 0.12(1) 0.007(4) 0.017(5) 0.060(7)
O(17) 0.025(5) 0.074(7) 0.084(9) -0.023(5) -0.006(5) 0.004(6)
O(18) 0.034(5) 0.103(9) 0.087(8) -0.015(5) 0.015(6) 0.006(8)
O(19) 0.068(6) 0.058(6) 0.048(7) 0.008(5) -0.017(5) -0.006(6)
O(20) 0.033(4) 0.046(5) 0.022(5) -0.003(4) -0.010(4) -0.011(4)
O(21) 0.064(6) 0.045(5) 0.062(7) 0.017(5) -0.005(6) -0.015(5)
O(22) 0.076(6) 0.056(7) 0.052(6) 0.034(5) 0.036(5) 0.040(5)
O(23) 0.057(6) 0.10(1) 0.018(5) 0.043(6) 0.012(5) 0.017(5)
O(24) 0.060(5) 0.054(5) 0.097(8) 0.003(7) 0.060(6) -0.011(8)
N(1) 0.024(5) 0.030(6) 0.036(6) -0.006(5) 0.009(5) -0.023(6)
N(2) 0.017(5) 0.036(6) 0.019(5) -0.003(5) -0.001(4) 0.012(5)
N(4) 0.031(4) 0.026(4) 0.035(6) 0.011(8) 0.018(7) 0.001(7)
N(5) 0.09(1) 0.012(5) 0.031(6) 0.023(5) 0.016(6) -0.004(5)
N(6) 0.021(5) 0.26(2) 0.023(7) -0.05(1) 0.010(5) -0.05(1)
N(7) 0.032(5) 0.030(5) 0.13(1) 0.008(6) 0.044(7) -0.01(1)
N(8) 0.067(8) 0.018(5) 0.034(7) 0.002(5) -0.014(6) -0.014(6)
C(1) 0.013(6) 0.035(8) 0.038(8) 0.005(6) 0.004(6) -0.008(7)
C(2) 0.023(7) 0.038(8) 0.051(9) -0.024(6) 0.013(7) -0.016(7)
C(3) 0.022(7) 0.042(8) 0.026(8) -0.009(6) -0.004(6) 0.005(6)
C(4) 0.038(9) 0.07(1) 0.05(1) -0.023(9) 0.027(8) -0.017(9)
C(5) 0.010(6) 0.06(1) 0.06(1) 0.004(6) -0.005(7) -0.026(9)
C(6) 0.018(7) 0.10(1) 0.058(9) -0.006(8) -0.022(7) -0.045(9)
C(7) 0.017(6) 0.09(1) 0.033(8) 0.014(8) 0.015(6) -0.018(8)
C(8) 0.022(7) 0.055(10) 0.020(7) 0.020(6) 0.010(6) 0.006(7)
C(9) 0.013(6) 0.043(9) 0.040(9) -0.012(6) -0.001(6) 0.007(8)
C(10) 0.019(7) 0.028(8) 0.030(7) 0.009(6) 0.000(6) 0.009(6)
C(11) 0.029(8) 0.031(7) 0.020(7) -0.007(6) -0.001(6) -0.001(6)
C(12) 0.021(7) 0.037(8) 0.044(9) 0.007(6) 0.000(7) 0.002(7)
C(13) 0.021(6) 0.052(9) 0.016(6) 0.008(6) 0.003(5) 0.017(6)
C(14) 0.028(7) 0.037(7) 0.025(7) 0.001(7) -0.001(6) 0.023(6)
C(15) 0.041(8) 0.048(7) 0.025(7) -0.004(8) 0.010(7) 0.017(6)
C(16) 0.038(8) 0.10(1) 0.032(8) -0.035(9) 0.018(7) 0.014(9)
C(17) 0.014(6) 0.061(10) 0.028(9) -0.003(7) 0.005(6) 0.007(8)
C(18) 0.033(8) 0.036(8) 0.027(8) 0.001(7) -0.017(7) -0.011(7)
C(19) 0.037(7) 0.09(1) 0.040(9) -0.037(8) -0.004(8) -0.007(10)
C(20) 0.030(7) 0.08(1) 0.09(1) 0.006(9) 0.011(7) -0.04(1)
C(21) 0.017(6) 0.09(1) 0.015(7) 0.008(7) 0.009(5) 0.020(8)
C(23) 0.046(9) 0.06(1) 0.15(2) -0.037(8) -0.01(1) 0.08(1)
C(24) 0.043(8) 0.045(8) 0.06(1) -0.008(7) 0.016(8) -0.024(8)
O(13*) 0.081(7) 0.014(3) 0.025(4) 0.001(4) -0.010(5) -0.001(3)
O(14*) 0.056(6) 0.020(4) 0.027(5) 0.003(4) -0.006(4) -0.002(4)
O(16*) 0.009(4) 0.047(6) 0.12(1) 0.007(4) -0.017(5) -0.060(7)
O(17*) 0.025(5) 0.074(7) 0.084(9) -0.023(5) 0.006(5) -0.004(6)
N(5*) 0.09(1) 0.012(5) 0.031(6) 0.023(5) -0.016(6) 0.004(5)
O(19*) 0.068(6) 0.058(6) 0.048(7) 0.008(5) 0.017(5) 0.006(6)
O(20*) 0.033(4) 0.046(5) 0.022(5) -0.003(4) 0.010(4) 0.011(4)
O(22*) 0.076(6) 0.056(7) 0.052(6) 0.034(5) -0.036(5) -0.040(5)
O(23*) 0.057(6) 0.10(1) 0.018(5) 0.043(6) -0.012(5) -0.017(5)
N(6*) 0.021(5) 0.26(2) 0.023(7) -0.05(1) -0.010(5) 0.05(1)
N(8*) 0.067(8) 0.018(5) 0.034(7) 0.002(5) 0.014(6) 0.014(6)
N(7*) 0.032(5) 0.030(5) 0.13(1) 0.008(6) -0.044(7) 0.01(1)
O(18*) 0.034(5) 0.103(9) 0.087(8) -0.015(5) -0.015(6) -0.006(8)
O(21*) 0.064(6) 0.045(5) 0.062(7) 0.017(5) 0.005(6) 0.015(5)
O(24*) 0.060(5) 0.054(5) 0.097(8) 0.003(7) -0.060(6) 0.011(8)

loop_
_atom_type_symbol
_atom_type_description
_atom_type_scat_dispersion_real
_atom_type_scat_dispersion_imag
_atom_type_scat_source
C C 0.003 0.002
;International Tables for Crystallography
(1992, Vol. C, Tables 4.2.6.8 and 6.1.1.1)
;
H H 0.000 0.000
;International Tables for Crystallography
(1992, Vol. C, Table 6.1.1.2)
;
N N 0.006 0.003
;International Tables for Crystallography
(1992, Vol. C, Tables 4.2.6.8 and 6.1.1.1)
;
O O 0.011 0.006
;International Tables for Crystallography
(1992, Vol. C, Tables 4.2.6.8 and 6.1.1.1)
;
Pr Pr -0.218 2.821
;International Tables for Crystallography
(1992, Vol. C, Tables 4.2.6.8 and 6.1.1.1)
;
